data_2208462
loop_
_publ_author_name
'Feng Li'
'Handong Yin'
'Daqi Wang'

_publ_section_title
;
 Bis(morpholinium)
 tetraiodo(morpholine-4-carbodithioato-\k^2^<i>S</i>,<i>S</i>')bismuth(III)
;
_journal_coeditor_code XU6102
_journal_issue 3
_journal_name_full 'Acta Crystallographica Section E'
_journal_page_first m566
_journal_page_last m567
_journal_paper_doi 10.1107/S1600536806005757
_journal_volume 62
_journal_year 2006
_chemical_formula_iupac '(C4 H10 N O)2 [Bi (C5 H8 N O S2) I4]'
_chemical_formula_moiety '2C4 H10 N O +, C5 H8 Bi I4 N O S2 2-'
_chemical_formula_sum 'C13 H28 Bi I4 N3 O3 S2'
_chemical_formula_weight 1055.08
_chemical_name_systematic
;Bis(morpholinium)
 tetraiodo(morpholine-4-carbodithioato-\k^2^S,S')bismuth(III)
;
_space_group_IT_number 62
_symmetry_cell_setting orthorhombic
_symmetry_space_group_name_Hall '-P 2ac 2n'
_symmetry_space_group_name_H-M 'P n m a'
_atom_sites_solution_hydrogens geom
_atom_sites_solution_primary direct
_atom_sites_solution_secondary difmap
_audit_creation_method SHELXL-97
_cell_angle_alpha 90.00
_cell_angle_beta 90.00
_cell_angle_gamma 90.00
_cell_formula_units_Z 4
_cell_length_a 9.3320(19)
_cell_length_b 14.561(3)
_cell_length_c 19.901(4)
_cell_measurement_reflns_used 3265
_cell_measurement_temperature 298(2)
_cell_measurement_theta_max 24.4
_cell_measurement_theta_min 2.4
_cell_volume 2704.2(10)
_computing_cell_refinement 'SAINT (Siemens, 1996)'
_computing_data_collection 'SMART (Siemens, 1996)'
_computing_data_reduction SAINT
_computing_molecular_graphics 'SHELXTL (Sheldrick, 1997b)'
_computing_publication_material SHELXTL
_computing_structure_refinement 'SHELXL97 (Sheldrick, 1997a)'
_computing_structure_solution 'SHELXS97 (Sheldrick, 1997a)'
_diffrn_ambient_temperature 298(2)
_diffrn_measured_fraction_theta_full 0.98
_diffrn_measured_fraction_theta_max 0.98
_diffrn_measurement_device_type 'Siemens SMART CCD area-detector'
_diffrn_measurement_method '\f and \w'
_diffrn_radiation_monochromator graphite
_diffrn_radiation_source 'fine-focus sealed tube'
_diffrn_radiation_type MoK\a
_diffrn_radiation_wavelength 0.71073
_diffrn_reflns_av_R_equivalents 0.111
_diffrn_reflns_av_sigmaI/netI 0.082
_diffrn_reflns_limit_h_max 11
_diffrn_reflns_limit_h_min -10
_diffrn_reflns_limit_k_max 17
_diffrn_reflns_limit_k_min -13
_diffrn_reflns_limit_l_max 23
_diffrn_reflns_limit_l_min -23
_diffrn_reflns_number 13326
_diffrn_reflns_theta_full 25.0
_diffrn_reflns_theta_max 25.0
_diffrn_reflns_theta_min 2.4
_diffrn_standards_decay_% 0
_diffrn_standards_interval_count 0
_diffrn_standards_interval_time 0
_diffrn_standards_number 0
_exptl_absorpt_coefficient_mu 11.258
_exptl_absorpt_correction_T_max 0.075
_exptl_absorpt_correction_T_min 0.068
_exptl_absorpt_correction_type multi-scan
_exptl_absorpt_process_details '(SADABS; Sheldrick, 1996)'
_exptl_crystal_colour orange--red
_exptl_crystal_density_diffrn 2.592
_exptl_crystal_density_method 'not measured'
_exptl_crystal_description block
_exptl_crystal_F_000 1912
_exptl_crystal_size_max 0.25
_exptl_crystal_size_mid 0.24
_exptl_crystal_size_min 0.23
_refine_diff_density_max 2.09
_refine_diff_density_min -2.09
_refine_ls_extinction_method none
_refine_ls_goodness_of_fit_ref 1.041
_refine_ls_hydrogen_treatment constr
_refine_ls_matrix_type full
_refine_ls_number_parameters 148
_refine_ls_number_reflns 2449
_refine_ls_number_restraints 109
_refine_ls_restrained_S_all 1.030
_refine_ls_R_factor_all 0.079
_refine_ls_R_factor_gt 0.049
_refine_ls_shift/su_max 0.000
_refine_ls_shift/su_mean 0.000
_refine_ls_structure_factor_coef Fsqd
_refine_ls_weighting_details 'calc w=1/[\s^2^(Fo^2^)+(0.0326P)^2^+20.8113P] where P=(Fo^2^+2Fc^2^)/3'
_refine_ls_weighting_scheme calc
_refine_ls_wR_factor_gt 0.106
_refine_ls_wR_factor_ref 0.128
_reflns_number_gt 1731
_reflns_number_total 2449
_reflns_threshold_expression I>2\s(I)
_cod_data_source_file xu6102.cif
_cod_data_source_block I
_cod_depositor_comments
;
The following automatic conversions were performed:
'_symmetry_cell_setting' value 'Orthorhombic' changed to 'orthorhombic'
according to '/home/saulius/struct/CIF-dictionaries/cif_core.dic'
dictionary named 'cif_core.dic' version 2.4.1 from 2010-06-29.

Automatic conversion script
Id: cif_fix_enum 1527 2010-12-29 10:47:43Z saulius 

The following automatic conversions were performed:

'_symmetry_cell_setting' value 'Orthorhombic' changed to
'orthorhombic' according to
/home/saulius/struct/CIF-dictionaries/cif_core.dic dictionary named
'cif_core.dic' version 2.4.1 from 2010-06-29.

Automatic conversion script
Id: cif_fix_values 1715 2011-07-08 13:25:40Z adriana 
;
_cod_database_code 2208462
_cod_database_fobs_code 2208462

loop_
_symmetry_equiv_pos_as_xyz
'x, y, z'
'-x+1/2, -y, z+1/2'
'x+1/2, -y+1/2, -z+1/2'
'-x, y+1/2, -z'
'-x, -y, -z'
'x-1/2, y, -z-1/2'
'-x-1/2, y-1/2, z-1/2'
'x, -y-1/2, z'

loop_
_atom_site_type_symbol
_atom_site_label
_atom_site_fract_x
_atom_site_fract_y
_atom_site_fract_z
_atom_site_U_iso_or_equiv
_atom_site_adp_type
_atom_site_calc_flag
_atom_site_refinement_flags
_atom_site_occupancy
Bi Bi1 0.65083(6) 0.2500 0.59690(3) 0.0434(2) Uani d S 1
I I1 0.63745(10) 0.46001(6) 0.60328(5) 0.0593(3) Uani d . 1
I I2 0.99251(11) 0.2500 0.56430(6) 0.0516(3) Uani d S 1
I I3 0.43808(13) 0.2500 0.72364(6) 0.0540(4) Uani d S 1
N N1 0.4030(16) 0.2500 0.4035(8) 0.076(4) Uani d SDU 1
N N2 0.2311(11) 0.4240(8) 0.6326(5) 0.063(3) Uani d D 1
H H2A 0.3208 0.4014 0.6344 0.076 Uiso calc R 1
H H2B 0.1717 0.3777 0.6216 0.076 Uiso calc R 1
O O1 0.2440(16) 0.2500 0.2880(8) 0.093(4) Uani d SDU 1
O O2 0.0526(12) 0.5771(7) 0.6466(7) 0.090(3) Uani d D 1
S S1 0.3965(4) 0.2500 0.5379(2) 0.0483(11) Uani d S 1
S S2 0.6656(4) 0.2500 0.4614(3) 0.0531(12) Uani d S 1
C C1 0.4835(16) 0.2500 0.4632(8) 0.052(4) Uani d SDU 1
C C2 0.254(2) 0.2856(17) 0.4059(13) 0.067(5) Uani d PDU 0.50
H H2C 0.2497 0.3507 0.3959 0.081 Uiso d PR 0.50
H H2D 0.2102 0.2747 0.4495 0.081 Uiso d PR 0.50
C C3 0.178(2) 0.231(2) 0.3514(10) 0.078(6) Uani d PDU 0.50
H H3A 0.1850 0.1660 0.3612 0.094 Uiso calc PR 0.50
H H3B 0.0779 0.2479 0.3499 0.094 Uiso calc PR 0.50
C C4 0.391(2) 0.225(2) 0.2878(14) 0.083(6) Uani d PDU 0.50
H H4A 0.4306 0.2385 0.2437 0.100 Uiso d PR 0.50
H H4B 0.4042 0.1601 0.2964 0.100 Uiso d PR 0.50
C C5 0.473(3) 0.2844(18) 0.3388(13) 0.070(5) Uani d PDU 0.50
H H5A 0.4578 0.3498 0.3329 0.084 Uiso d PR 0.50
H H5B 0.5745 0.2712 0.3381 0.084 Uiso d PR 0.50
C C6 0.0808(15) 0.5420(11) 0.5821(8) 0.081(5) Uani d D 1
H H6A 0.0798 0.5916 0.5496 0.098 Uiso calc R 1
H H6B 0.0064 0.4985 0.5698 0.098 Uiso calc R 1
C C7 0.2240(16) 0.4950(12) 0.5806(8) 0.084(5) Uani d D 1
H H7A 0.2390 0.4674 0.5368 0.101 Uiso calc R 1
H H7B 0.2992 0.5399 0.5880 0.101 Uiso calc R 1
C C8 0.1912(14) 0.4601(10) 0.6989(7) 0.069(4) Uani d D 1
H H8A 0.2629 0.5037 0.7139 0.082 Uiso calc R 1
H H8B 0.1874 0.4102 0.7312 0.082 Uiso calc R 1
C C9 0.0485(15) 0.5061(12) 0.6952(7) 0.084(5) Uani d D 1
H H9A -0.0243 0.4616 0.6831 0.101 Uiso calc R 1
H H9B 0.0241 0.5316 0.7388 0.101 Uiso calc R 1

loop_
_atom_site_aniso_label
_atom_site_aniso_U_11
_atom_site_aniso_U_22
_atom_site_aniso_U_33
_atom_site_aniso_U_12
_atom_site_aniso_U_13
_atom_site_aniso_U_23
Bi1 0.0342(3) 0.0467(4) 0.0493(5) 0.000 0.0029(3) 0.000
I1 0.0666(6) 0.0474(5) 0.0639(7) -0.0041(4) 0.0074(4) 0.0011(4)
I2 0.0327(6) 0.0642(8) 0.0580(8) 0.000 0.0022(5) 0.000
I3 0.0602(7) 0.0567(7) 0.0450(8) 0.000 0.0023(5) 0.000
N1 0.051(7) 0.115(10) 0.063(9) 0.000 0.010(6) 0.000
N2 0.054(6) 0.069(8) 0.066(9) 0.019(6) -0.007(6) -0.008(6)
O1 0.074(7) 0.128(10) 0.077(8) 0.000 -0.006(6) 0.000
O2 0.103(9) 0.065(7) 0.102(10) 0.032(6) -0.002(7) 0.003(7)
S1 0.033(2) 0.068(3) 0.044(3) 0.000 0.0070(17) 0.000
S2 0.033(2) 0.071(3) 0.056(3) 0.000 0.0110(19) 0.000
C1 0.034(7) 0.071(10) 0.051(9) 0.000 0.004(6) 0.000
C2 0.044(8) 0.092(11) 0.066(10) 0.016(7) -0.002(8) -0.002(8)
C3 0.057(9) 0.109(13) 0.068(10) -0.001(9) -0.007(8) -0.007(9)
C4 0.068(9) 0.114(13) 0.067(11) 0.005(9) 0.011(8) -0.009(9)
C5 0.052(9) 0.097(11) 0.060(10) 0.001(8) 0.008(8) -0.005(8)
C6 0.075(11) 0.097(13) 0.071(13) 0.005(9) -0.009(9) 0.034(10)
C7 0.078(11) 0.125(15) 0.050(10) 0.005(10) 0.019(8) 0.013(10)
C8 0.079(10) 0.081(11) 0.046(10) 0.006(8) -0.009(7) 0.007(8)
C9 0.083(11) 0.120(14) 0.049(10) 0.028(10) 0.013(8) -0.010(10)

loop_
_atom_type_symbol
_atom_type_description
_atom_type_scat_dispersion_real
_atom_type_scat_dispersion_imag
_atom_type_scat_source
C C 0.0033 0.0016 'International Tables Vol C Tables 4.2.6.8 and 6.1.1.4'
H H 0.0000 0.0000 'International Tables Vol C Tables 4.2.6.8 and 6.1.1.4'
N N 0.0061 0.0033 'International Tables Vol C Tables 4.2.6.8 and 6.1.1.4'
O O 0.0106 0.0060 'International Tables Vol C Tables 4.2.6.8 and 6.1.1.4'
I I -0.4742 1.8119 'International Tables Vol C Tables 4.2.6.8 and 6.1.1.4'
Bi Bi -4.1077 10.2566 'International Tables Vol C Tables 4.2.6.8 and 6.1.1.4'
S S 0.1246 0.1234 'International Tables Vol C Tables 4.2.6.8 and 6.1.1.4'

loop_
_geom_angle_atom_site_label_1
_geom_angle_atom_site_label_2
_geom_angle_atom_site_label_3
_geom_angle_site_symmetry_1
_geom_angle_site_symmetry_3
_geom_angle
_geom_angle_publ_flag
I1 Bi1 I1 8_565 . 173.33(4) y
S1 Bi1 S2 . . 66.61(13) y
S1 Bi1 I1 . 8_565 88.96(2) ?
S2 Bi1 I1 . 8_565 92.49(2) ?
S1 Bi1 I1 . . 88.96(2) y
S2 Bi1 I1 . . 92.49(2) y
S1 Bi1 I3 . . 78.10(10) y
S2 Bi1 I3 . . 144.72(9) y
I1 Bi1 I3 8_565 . 86.69(2) ?
I1 Bi1 I3 . . 86.69(2) y
S1 Bi1 I2 . . 142.19(10) y
S2 Bi1 I2 . . 75.57(9) y
I1 Bi1 I2 8_565 . 92.76(2) ?
I1 Bi1 I2 . . 92.76(2) y
I2 Bi1 I3 . . 139.71(4) y
C1 N1 C2 . 8_565 118.3(15) ?
C1 N1 C2 . . 118.3(15) ?
C1 N1 C5 . 8_565 119.1(15) ?
C2 N1 C5 8_565 8_565 108.1(16) ?
C2 N1 C5 . 8_565 122.6(17) ?
C1 N1 C5 . . 119.1(15) ?
C2 N1 C5 8_565 . 122.6(17) ?
C2 N1 C5 . . 108.1(16) ?
C7 N2 C8 . . 111.7(11) ?
C7 N2 H2A . . 109.3 ?
C8 N2 H2A . . 109.3 ?
C7 N2 H2B . . 109.3 ?
C8 N2 H2B . . 109.3 ?
H2A N2 H2B . . 107.9 ?
C4 O1 C3 8_565 8_565 111.6(18) ?
C4 O1 C3 . 8_565 117.8(17) ?
C4 O1 C3 8_565 . 117.8(17) ?
C4 O1 C3 . . 111.6(18) ?
C6 O2 C9 . . 111.3(12) ?
C1 S1 Bi1 . . 87.7(5) ?
C1 S2 Bi1 . . 85.8(6) ?
N1 C1 S1 . . 119.1(12) ?
N1 C1 S2 . . 121.1(13) ?
S1 C1 S2 . . 119.9(10) ?
C2 C2 C3 8_565 8_565 79(2) ?
C2 C2 N1 8_565 . 69.6(10) ?
C3 C2 N1 8_565 . 114(2) ?
N1 C2 C3 . . 103.2(17) ?
C3 C2 H2C 8_565 . 89.4 ?
N1 C2 H2C . . 111.7 ?
C3 C2 H2C . . 110.2 ?
C3 C2 H2D 8_565 . 118.9 ?
N1 C2 H2D . . 111.3 ?
C3 C2 H2D . . 111.1 ?
H2C C2 H2D . . 109.2 ?
O1 C3 C2 . . 109(2) ?
O1 C3 H3A . . 109.8 ?
C2 C3 H3A . . 109.8 ?
O1 C3 H3B . . 109.8 ?
C2 C3 H3B . . 109.8 ?
H3A C3 H3B . . 108.2 ?
C5 C4 O1 8_565 . 127(2) ?
C4 C4 C5 8_565 . 55.8(15) ?
O1 C4 C5 . . 109.4(19) ?
C5 C4 H4A 8_565 . 121.1 ?
O1 C4 H4A . . 108.5 ?
C5 C4 H4A . . 107.3 ?
C5 C4 H4B 8_565 . 71.3 ?
O1 C4 H4B . . 111.6 ?
C5 C4 H4B . . 111.7 ?
H4A C4 H4B . . 108.1 ?
C4 C5 N1 8_565 . 113(2) ?
N1 C5 C4 . . 99.4(19) ?
C4 C5 H5A 8_565 . 85.7 ?
N1 C5 H5A . . 111.3 ?
C4 C5 H5A . . 113.7 ?
C4 C5 H5B 8_565 . 123.5 ?
N1 C5 H5B . . 111.3 ?
C4 C5 H5B . . 111.4 ?
H5A C5 H5B . . 109.4 ?
O2 C6 C7 . . 110.5(12) ?
O2 C6 H6A . . 109.6 ?
C7 C6 H6A . . 109.6 ?
O2 C6 H6B . . 109.6 ?
C7 C6 H6B . . 109.6 ?
H6A C6 H6B . . 108.1 ?
N2 C7 C6 . . 110.4(11) ?
N2 C7 H7A . . 109.6 ?
C6 C7 H7A . . 109.6 ?
N2 C7 H7B . . 109.6 ?
C6 C7 H7B . . 109.6 ?
H7A C7 H7B . . 108.1 ?
N2 C8 C9 . . 110.0(10) ?
N2 C8 H8A . . 109.7 ?
C9 C8 H8A . . 109.7 ?
N2 C8 H8B . . 109.7 ?
C9 C8 H8B . . 109.7 ?
H8A C8 H8B . . 108.2 ?
O2 C9 C8 . . 109.7(12) ?
O2 C9 H9A . . 109.7 ?
C8 C9 H9A . . 109.7 ?
O2 C9 H9B . . 109.7 ?
C8 C9 H9B . . 109.7 ?
H9A C9 H9B . . 108.2 ?

loop_
_geom_bond_atom_site_label_1
_geom_bond_atom_site_label_2
_geom_bond_site_symmetry_2
_geom_bond_distance
_geom_bond_publ_flag
Bi1 I1 8_565 3.0631(11) ?
Bi1 I1 . 3.0631(11) y
Bi1 I2 . 3.2539(13) y
Bi1 I3 . 3.2099(15) y
Bi1 S1 . 2.648(4) y
Bi1 S2 . 2.701(5) y
N1 C1 . 1.405(15) ?
N1 C2 8_565 1.488(17) ?
N1 C2 . 1.488(16) ?
N1 C5 8_565 1.53(3) ?
N1 C5 . 1.53(3) ?
N2 C7 . 1.464(13) ?
N2 C8 . 1.469(13) ?
N2 H2A . 0.9000 ?
N2 H2B . 0.9000 ?
O1 C4 8_565 1.421(17) ?
O1 C4 . 1.421(17) ?
O1 C3 8_565 1.429(17) ?
O1 C3 . 1.429(17) ?
O2 C6 . 1.406(14) ?
O2 C9 . 1.417(14) ?
S1 C1 . 1.694(17) y
S2 C1 . 1.700(15) y
C2 C2 8_565 1.04(5) ?
C2 C3 8_565 1.31(3) ?
C2 C3 . 1.516(18) ?
C2 H2C . 0.9700 ?
C2 H2D . 0.9700 ?
C3 H3A . 0.9700 ?
C3 H3B . 0.9700 ?
C4 C4 8_565 0.72(6) ?
C4 C5 8_565 1.27(3) ?
C4 C5 . 1.533(18) ?
C4 H4A . 0.9700 ?
C4 H4B . 0.9700 ?
C5 C5 8_565 1.00(5) ?
C5 C4 8_565 1.27(3) ?
C5 H5A . 0.9700 ?
C5 H5B . 0.9700 ?
C6 C7 . 1.501(15) ?
C6 H6A . 0.9700 ?
C6 H6B . 0.9700 ?
C7 H7A . 0.9700 ?
C7 H7B . 0.9700 ?
C8 C9 . 1.492(14) ?
C8 H8A . 0.9700 ?
C8 H8B . 0.9700 ?
C9 H9A . 0.9700 ?
C9 H9B . 0.9700 ?

loop_
_geom_hbond_atom_site_label_D
_geom_hbond_atom_site_label_H
_geom_hbond_atom_site_label_A
_geom_hbond_site_symmetry_A
_geom_hbond_distance_DH
_geom_hbond_distance_HA
_geom_hbond_distance_DA
_geom_hbond_angle_DHA
N2 H2A I3 . 0.90 3.03 3.665(10) 129
N2 H2B I2 1_455 0.90 2.75 3.636(12) 169
